data_7707905
loop_
_publ_author_name
'Weller, Ruth'
'Ruppach, Lutz'
'Shlyaykher, Alena'
'Tambornino, Frank'
'Werncke, C. Gunnar'

_publ_section_title
;
 Homoleptic quasilinear metal(i/ii) silylamides of Cr-Co with phenyl and
 allyl functions - impact of the oxidation state on secondary ligand
 interactions.
;
_journal_issue 31
_journal_name_full 'Dalton transactions (Cambridge, England : 2003)'
_journal_page_first 10947
_journal_page_last 10963
_journal_paper_doi 10.1039/d1dt01543e
_journal_volume 50
_journal_year 2021
_chemical_formula_moiety 'C52 H80 Co K N2 O6 Si2'
_chemical_formula_sum 'C52 H80 Co K N2 O6 Si2'
_chemical_formula_weight 983.39
_space_group_crystal_system triclinic
_space_group_IT_number 2
_space_group_name_Hall '-P 1'
_space_group_name_H-M_alt 'P -1'
_atom_sites_solution_hydrogens geom
_atom_sites_solution_primary dual
_audit_creation_date 2021-03-29
_audit_creation_method
;
Olex2 1.2
(compiled 2018.05.29 svn.r3508 for OlexSys, GUI svn.r5506)
;
_audit_update_record
;
2021-06-12 deposited with the CCDC.	2021-07-07 downloaded from the CCDC.
;
_cell_angle_alpha 85.095(6)
_cell_angle_beta 75.862(6)
_cell_angle_gamma 77.123(6)
_cell_formula_units_Z 2
_cell_length_a 10.688(2)
_cell_length_b 15.427(3)
_cell_length_c 17.610(4)
_cell_measurement_reflns_used 5792
_cell_measurement_temperature 100
_cell_measurement_theta_max 26.50
_cell_measurement_theta_min 2.22
_cell_volume 2743.4(10)
_computing_cell_refinement 'SAINT V8.38A (?, 2016)'
_computing_data_collection 'SAINT V8.38A (?, 2016)'
_computing_data_reduction 'SAINT V8.38A (?, 2016)'
_computing_molecular_graphics 'Olex2 (Dolomanov et al., 2009)'
_computing_publication_material 'Olex2 (Dolomanov et al., 2009)'
_computing_structure_refinement 'XL (Sheldrick, 2008)'
_computing_structure_solution 'ShelXT (Sheldrick, 2015)'
_diffrn_ambient_temperature 100.0
_diffrn_detector 'Bruker APEX2 area detector'
_diffrn_detector_area_resol_mean 7.9
_diffrn_detector_type 'CCD area detector'
_diffrn_measured_fraction_theta_full 0.985
_diffrn_measured_fraction_theta_max 0.985
_diffrn_measurement_device 'three-circle diffractometer'
_diffrn_measurement_device_type 'Bruker D8 Quest'
_diffrn_measurement_method '\w and \f scans'
_diffrn_radiation_monochromator 'mirror optics'
_diffrn_radiation_probe x-ray
_diffrn_radiation_type MoK\a
_diffrn_radiation_wavelength 0.71073
_diffrn_reflns_av_R_equivalents 0.1123
_diffrn_reflns_av_unetI/netI 0.1104
_diffrn_reflns_Laue_measured_fraction_full 0.985
_diffrn_reflns_Laue_measured_fraction_max 0.985
_diffrn_reflns_limit_h_max 12
_diffrn_reflns_limit_h_min -12
_diffrn_reflns_limit_k_max 16
_diffrn_reflns_limit_k_min -18
_diffrn_reflns_limit_l_max 20
_diffrn_reflns_limit_l_min -20
_diffrn_reflns_number 29137
_diffrn_reflns_point_group_measured_fraction_full 0.985
_diffrn_reflns_point_group_measured_fraction_max 0.985
_diffrn_reflns_theta_full 24.999
_diffrn_reflns_theta_max 24.999
_diffrn_reflns_theta_min 2.086
_diffrn_source 'microfocus sealed X-ray tube'
_diffrn_source_type 'Incoatec I\ms'
_exptl_absorpt_coefficient_mu 0.478
_exptl_absorpt_correction_T_max 0.7454
_exptl_absorpt_correction_T_min 0.6307
_exptl_absorpt_correction_type multi-scan
_exptl_absorpt_process_details
'SADABS-2016/2 (Bruker,2016/2) was used for absorption correction. wR2(int) was 0.1190 before and 0.0569 after correction. The Ratio of minimum to maximum transmission is 0.8461. The \l/2 correction factor is Not present.'
_exptl_crystal_colour 'clear light green'
_exptl_crystal_colour_lustre clear
_exptl_crystal_colour_modifier light
_exptl_crystal_colour_primary green
_exptl_crystal_density_diffrn 1.190
_exptl_crystal_description needle
_exptl_crystal_F_000 1056
_exptl_crystal_size_max 0.62
_exptl_crystal_size_mid 0.274
_exptl_crystal_size_min 0.124
_exptl_crystal_size_rad 0.062
_refine_diff_density_max 0.649
_refine_diff_density_min -0.435
_refine_diff_density_rms 0.072
_refine_ls_extinction_method none
_refine_ls_goodness_of_fit_ref 1.050
_refine_ls_hydrogen_treatment constr
_refine_ls_matrix_type full
_refine_ls_number_parameters 599
_refine_ls_number_reflns 9518
_refine_ls_number_restraints 6
_refine_ls_restrained_S_all 1.051
_refine_ls_R_factor_all 0.1335
_refine_ls_R_factor_gt 0.0683
_refine_ls_shift/su_max 0.000
_refine_ls_shift/su_mean 0.000
_refine_ls_structure_factor_coef Fsqd
_refine_ls_weighting_details 'w=1/[\s^2^(Fo^2^)+(0.0593P)^2^+1.1857P] where P=(Fo^2^+2Fc^2^)/3'
_refine_ls_weighting_scheme calc
_refine_ls_wR_factor_gt 0.1386
_refine_ls_wR_factor_ref 0.1551
_reflns_Friedel_coverage 0.000
_reflns_number_gt 5679
_reflns_number_total 9518
_reflns_threshold_expression 'I > 2\s(I)'
_cod_data_source_file d1dt01543e2.cif
_cod_data_source_block k18c6_col1
_cod_depositor_comments 'Adding full bibliography for 7707896--7707917.cif.'
_cod_original_cell_volume 2743.5(10)
_cod_database_code 7707905
_shelx_shelxl_version_number 2016/6
_shelx_space_group_comment
;
The symmetry employed for this shelxl refinement is uniquely defined
by the following loop, which should always be used as a source of
symmetry information in preference to the above space-group names.
They are only intended as comments.
;
_shelx_estimated_absorpt_t_max 0.943
_shelx_estimated_absorpt_t_min 0.756
_olex2_refinement_description
;
1. Fixed Uiso
 At 1.2 times of:
  All C(H) groups, All C(H,H) groups
 At 1.5 times of:
  All C(H,H,H) groups
2. Uiso/Uaniso restraints and constraints
Uanis(C0AA) \\sim Ueq: with sigma of 0.01 and sigma for terminal atoms of 0.02
3. Rigid body (RIGU) restrains
 C0AA
 with sigma for 1-2 distances of 0.01 and sigma for 1-3 distances of 0.01
4. Others
 Fixed Sof: H017(0.5) H01P(0.5) C01S(0.3) H2BA(0.3) HN(0.3) HO(0.3) C0AA(0.7)
 H0AB(0.7) H0AC(0.7) H0AD(0.7)
5.a Ternary CH refined with riding coordinates:
 C00K(H00K), C00L(H00L), C00U(H00U), C017(H017), C017(H01P)
5.b Secondary CH2 refined with riding coordinates:
 C00Q(H00D,H00E), C00X(H00J,H00M), C00Z(H00N,H00Q), C011(H01D,H01E), C015(H01L,
 H01M), C016(H01N,H01O), C019(H01Q,H01R), C01A(H01S,H01T), C01B(H01U,H01V),
 C01F(H01,HC), C01G(H0AA,HD), C01I(H2AA,HG)
5.c Aromatic/amide H refined with riding coordinates:
 C00I(H00I), C00O(H00O), C00P(H00P), C00S(H00S), C00T(H00T), C00W(H00W),
 C00Y(H00Y), C014(H014), C018(H018), C01C(H01W), C01J(H3AA), C01L(H5AA),
 C01N(H7AA), C01O(H8AA), C01P(H9AA), C01Q(H0BA)
5.d Idealised Me refined as rotating group:
 C00N(H00A,H00B,H00C), C00V(H00F,H00G,H00H), C010(H01A,H01B,H01C), C012(H01F,
 H01G,H01H), C013(H01I,H01J,H01K), C01D(H01X,H01Y,H), C01E(H01Z,HA,HB),
 C01H(H1AA,HE,HF), C01K(H4AA,HH,HI), C01M(H6AA,HJ,HK), C01R(H1BA,HL,HM),
 C01S(H2BA,HN,HO), C0AA(H0AB,H0AC,H0AD)
;
_olex2_submission_special_instructions 'No special instructions were received'

loop_
_space_group_symop_operation_xyz
'x, y, z'
'-x, -y, -z'

loop_
_atom_site_label
_atom_site_type_symbol
_atom_site_fract_x
_atom_site_fract_y
_atom_site_fract_z
_atom_site_U_iso_or_equiv
_atom_site_adp_type
_atom_site_occupancy
_atom_site_site_symmetry_order
_atom_site_calc_flag
_atom_site_refinement_flags_posn
_atom_site_refinement_flags_adp
_atom_site_refinement_flags_occupancy
_atom_site_disorder_assembly
_atom_site_disorder_group
Co1 Co 0.80965(6) 0.26528(4) 0.23674(3) 0.02719(18) Uani 1 1 d . . . . .
K1 K 0.25996(10) 0.75960(7) 0.32627(5) 0.0350(3) Uani 1 1 d . . . . .
Si2 Si 0.90033(14) 0.09349(8) 0.15283(6) 0.0326(3) Uani 1 1 d . . . . .
Si1 Si 0.79846(14) 0.42834(8) 0.12383(7) 0.0347(3) Uani 1 1 d . . . . .
N2 N 0.8311(3) 0.1406(2) 0.24121(17) 0.0222(8) Uani 1 1 d . . . . .
O006 O 0.0886(3) 0.7743(2) 0.22751(17) 0.0401(8) Uani 1 1 d . . . . .
O007 O 0.0143(3) 0.7116(2) 0.37944(18) 0.0401(8) Uani 1 1 d . . . . .
O008 O 0.4211(3) 0.7579(2) 0.43008(17) 0.0410(8) Uani 1 1 d . . . . .
O009 O 0.1670(3) 0.7279(2) 0.48295(16) 0.0391(8) Uani 1 1 d . . . . .
O00A O 0.4894(3) 0.8223(2) 0.27516(18) 0.0460(9) Uani 1 1 d . . . . .
O00B O 0.3525(3) 0.7865(2) 0.16846(17) 0.0463(9) Uani 1 1 d . . . . .
N1 N 0.7928(4) 0.3888(2) 0.21805(19) 0.0295(9) Uani 1 1 d . . . . .
C00D C 0.8820(4) 0.0457(3) 0.3535(2) 0.0254(10) Uani 1 1 d . . . . .
C00E C 0.7911(4) 0.0892(3) 0.3096(2) 0.0226(9) Uani 1 1 d . . . . .
C00F C 0.6592(4) 0.0795(3) 0.3355(2) 0.0287(10) Uani 1 1 d . . . . .
C00G C 0.9087(5) 0.4561(3) 0.2940(2) 0.0330(11) Uani 1 1 d . . . . .
C00H C 0.6687(5) 0.4879(3) 0.3250(2) 0.0315(11) Uani 1 1 d . . . . .
C00I C 0.8417(5) -0.0057(3) 0.4197(2) 0.0317(11) Uani 1 1 d . . . . .
H00I H 0.904380 -0.035408 0.448392 0.038 Uiso 1 1 calc R . . . .
C00J C 0.7907(5) 0.4437(3) 0.2786(2) 0.0313(11) Uani 1 1 d . . . . .
C00K C 1.0251(4) 0.0534(3) 0.3292(2) 0.0330(11) Uani 1 1 d . . . . .
H00K H 1.042419 0.074832 0.273170 0.040 Uiso 1 1 calc R . . . .
C00L C 0.5396(5) 0.4805(3) 0.3076(3) 0.0406(12) Uani 1 1 d . . . . .
H00L H 0.561193 0.459853 0.252687 0.049 Uiso 1 1 calc R . . . .
C2 C 1.0763(5) 0.1047(3) 0.1131(2) 0.0395(12) Uani 1 1 d . . . . .
C00N C 0.9037(5) -0.0285(3) 0.1607(2) 0.0420(13) Uani 1 1 d . . . . .
H00A H 0.953576 -0.056552 0.199454 0.063 Uiso 1 1 calc GR . . . .
H00B H 0.946147 -0.054866 0.109657 0.063 Uiso 1 1 calc GR . . . .
H00C H 0.813293 -0.038154 0.177179 0.063 Uiso 1 1 calc GR . . . .
C00O C 0.7830(5) 0.5473(3) 0.4037(3) 0.0406(12) Uani 1 1 d . . . . .
H00O H 0.780753 0.580529 0.447173 0.049 Uiso 1 1 calc R . . . .
C00P C 0.6243(5) 0.0276(3) 0.4027(2) 0.0350(12) Uani 1 1 d . . . . .
H00P H 0.535271 0.021341 0.420073 0.042 Uiso 1 1 calc R . . . .
C00Q C 0.1538(5) 0.7556(4) 0.1487(3) 0.0482(14) Uani 1 1 d . . . . .
H00D H 0.089358 0.769231 0.115218 0.058 Uiso 1 1 calc R . . . .
H00E H 0.196352 0.691670 0.144416 0.058 Uiso 1 1 calc R . . . .
C1 C 0.6687(5) 0.3951(3) 0.0836(3) 0.0395(12) Uani 1 1 d . . . . .
C00S C 0.7134(5) -0.0145(3) 0.4444(2) 0.0369(12) Uani 1 1 d . . . . .
H00S H 0.686744 -0.049588 0.490040 0.044 Uiso 1 1 calc R . . . .
C00T C 0.6670(5) 0.5383(3) 0.3866(3) 0.0385(12) Uani 1 1 d . . . . .
H00T H 0.584858 0.567153 0.417693 0.046 Uiso 1 1 calc R . . . .
C00U C 1.0426(5) 0.4148(3) 0.2445(3) 0.0396(12) Uani 1 1 d . . . . .
H00U H 1.027062 0.376935 0.205725 0.048 Uiso 1 1 calc R . . . .
C00V C 1.0511(5) 0.1225(3) 0.3766(3) 0.0453(13) Uani 1 1 d . . . . .
H00F H 0.994591 0.180328 0.368706 0.068 Uiso 1 1 calc GR . . . .
H00G H 1.143919 0.127015 0.359451 0.068 Uiso 1 1 calc GR . . . .
H00H H 1.031683 0.104703 0.432331 0.068 Uiso 1 1 calc GR . . . .
C00W C 0.9015(5) 0.5078(3) 0.3569(3) 0.0415(12) Uani 1 1 d . . . . .
H00W H 0.980941 0.515760 0.367693 0.050 Uiso 1 1 calc R . . . .
C00X C -0.0250(5) 0.7372(3) 0.2533(3) 0.0439(13) Uani 1 1 d . . . . .
H00J H -0.001215 0.672372 0.245019 0.053 Uiso 1 1 calc R . . . .
H00M H -0.091268 0.764426 0.222847 0.053 Uiso 1 1 calc R . . . .
C00Y C 1.1386(5) 0.1566(4) 0.1472(3) 0.0524(15) Uani 1 1 d . . . . .
H00Y H 1.088219 0.191076 0.190815 0.063 Uiso 1 1 calc R . . . .
C00Z C 0.2640(5) 0.7026(4) 0.5287(3) 0.0460(13) Uani 1 1 d . . . . .
H00N H 0.315635 0.641730 0.515962 0.055 Uiso 1 1 calc R . . . .
H00Q H 0.220700 0.703264 0.585212 0.055 Uiso 1 1 calc R . . . .
C010 C 0.7657(5) 0.5533(3) 0.1201(3) 0.0442(13) Uani 1 1 d . . . . .
H01A H 0.675968 0.576707 0.150140 0.066 Uiso 1 1 calc GR . . . .
H01B H 0.774671 0.575071 0.065513 0.066 Uiso 1 1 calc GR . . . .
H01C H 0.829276 0.573138 0.142682 0.066 Uiso 1 1 calc GR . . . .
C011 C -0.0357(5) 0.7167(4) 0.4622(3) 0.0525(15) Uani 1 1 d . . . . .
H01D H -0.110204 0.685743 0.479033 0.063 Uiso 1 1 calc R . . . .
H01E H -0.068128 0.779716 0.476885 0.063 Uiso 1 1 calc R . . . .
C012 C 0.9600(5) 0.3854(3) 0.0533(3) 0.0486(14) Uani 1 1 d . . . . .
H01F H 1.031418 0.403793 0.069435 0.073 Uiso 1 1 calc GR . . . .
H01G H 0.955875 0.409814 0.000485 0.073 Uiso 1 1 calc GR . . . .
H01H H 0.976762 0.320336 0.053172 0.073 Uiso 1 1 calc GR . . . .
C013 C 0.8121(5) 0.1443(3) 0.0748(2) 0.0456(14) Uani 1 1 d . . . . .
H01I H 0.722164 0.133556 0.088642 0.068 Uiso 1 1 calc GR . . . .
H01J H 0.859371 0.117447 0.024625 0.068 Uiso 1 1 calc GR . . . .
H01K H 0.808559 0.208524 0.070483 0.068 Uiso 1 1 calc GR . . . .
C014 C 0.5717(5) 0.3544(3) 0.1291(3) 0.0472(13) Uani 1 1 d . . . . .
H014 H 0.570972 0.341440 0.182888 0.057 Uiso 1 1 calc R . . . .
C015 C 0.3511(5) 0.7670(3) 0.5097(3) 0.0460(13) Uani 1 1 d . . . . .
H01L H 0.298082 0.828231 0.518018 0.055 Uiso 1 1 calc R . . . .
H01M H 0.413945 0.755471 0.544214 0.055 Uiso 1 1 calc R . . . .
C016 C 0.5518(5) 0.8084(4) 0.1936(3) 0.0556(15) Uani 1 1 d . . . . .
H01N H 0.592791 0.744703 0.185572 0.067 Uiso 1 1 calc R . . . .
H01O H 0.621926 0.843193 0.176657 0.067 Uiso 1 1 calc R . . . .
C017 C 0.5560(5) 0.1232(3) 0.2901(3) 0.0435(13) Uani 1 1 d . . . . .
H017 H 0.597291 0.170151 0.257311 0.052 Uiso 0.5 1 calc R . P A 1
H01P H 0.594989 0.162096 0.246528 0.052 Uiso 0.5 1 calc R . P B 2
C018 C 0.6648(6) 0.4129(3) 0.0047(3) 0.0522(15) Uani 1 1 d . . . . .
H018 H 0.729886 0.440727 -0.028532 0.063 Uiso 1 1 calc R . . . .
C019 C 0.4510(6) 0.8372(4) 0.1470(3) 0.0562(15) Uani 1 1 d . . . . .
H01Q H 0.410154 0.900899 0.155605 0.067 Uiso 1 1 calc R . . . .
H01R H 0.493487 0.830406 0.090651 0.067 Uiso 1 1 calc R . . . .
C01A C 0.0713(6) 0.6746(4) 0.5005(3) 0.0545(15) Uani 1 1 d . . . . .
H01S H 0.036565 0.669930 0.557846 0.065 Uiso 1 1 calc R . . . .
H01T H 0.110998 0.613992 0.480913 0.065 Uiso 1 1 calc R . . . .
C01B C -0.0802(5) 0.7540(3) 0.3367(3) 0.0423(12) Uani 1 1 d . . . . .
H01U H -0.102788 0.818780 0.345149 0.051 Uiso 1 1 calc R . . . .
H01V H -0.161789 0.730401 0.355039 0.051 Uiso 1 1 calc R . . . .
C01C C 1.1584(6) 0.0571(4) 0.0487(3) 0.0572(16) Uani 1 1 d . . . . .
H01W H 1.121017 0.021130 0.022953 0.069 Uiso 1 1 calc R . . . .
C01D C 1.1223(5) -0.0345(4) 0.3343(3) 0.0575(16) Uani 1 1 d . . . . .
H01X H 1.117225 -0.052908 0.389466 0.086 Uiso 1 1 calc GR . . . .
H01Y H 1.211992 -0.026969 0.309388 0.086 Uiso 1 1 calc GR . . . .
H H 1.100157 -0.080034 0.307441 0.086 Uiso 1 1 calc GR . . . .
C01E C 1.1122(5) 0.4861(4) 0.1973(3) 0.0557(15) Uani 1 1 d . . . . .
H01Z H 1.053068 0.524789 0.168040 0.084 Uiso 1 1 calc GR . . . .
HA H 1.192553 0.457242 0.160590 0.084 Uiso 1 1 calc GR . . . .
HB H 1.135535 0.521694 0.233184 0.084 Uiso 1 1 calc GR . . . .
C01F C 0.5083(5) 0.8184(4) 0.4064(3) 0.0516(14) Uani 1 1 d . . . . .
H01 H 0.572420 0.808747 0.440083 0.062 Uiso 1 1 calc R . . . .
HC H 0.457455 0.880450 0.411953 0.062 Uiso 1 1 calc R . . . .
C01G C 0.5796(5) 0.8028(4) 0.3230(3) 0.0508(14) Uani 1 1 d . . . . .
H0AA H 0.645240 0.841093 0.306936 0.061 Uiso 1 1 calc R . . . .
HD H 0.627093 0.739992 0.317290 0.061 Uiso 1 1 calc R . . . .
C01H C 1.1334(5) 0.3542(4) 0.2910(3) 0.0569(15) Uani 1 1 d . . . . .
H1AA H 1.143264 0.387366 0.333462 0.085 Uiso 1 1 calc GR . . . .
HE H 1.220091 0.333464 0.256184 0.085 Uiso 1 1 calc GR . . . .
HF H 1.095038 0.302883 0.313177 0.085 Uiso 1 1 calc GR . . . .
C01I C 0.2555(6) 0.8109(4) 0.1222(3) 0.0522(15) Uani 1 1 d . . . . .
H2AA H 0.298305 0.801255 0.066180 0.063 Uiso 1 1 calc R . . . .
HG H 0.213292 0.874708 0.128327 0.063 Uiso 1 1 calc R . . . .
C01J C 0.4751(6) 0.3316(4) 0.0987(4) 0.0647(17) Uani 1 1 d . . . . .
H3AA H 0.409753 0.303540 0.131435 0.078 Uiso 1 1 calc R . . . .
C01K C 0.4402(5) 0.5688(4) 0.3101(3) 0.0579(15) Uani 1 1 d . . . . .
H4AA H 0.411238 0.589503 0.363909 0.087 Uiso 1 1 calc GR . . . .
HH H 0.363883 0.560609 0.292151 0.087 Uiso 1 1 calc GR . . . .
HI H 0.481716 0.613061 0.275813 0.087 Uiso 1 1 calc GR . . . .
C01L C 1.2882(7) 0.0591(5) 0.0206(3) 0.076(2) Uani 1 1 d . . . . .
H5AA H 1.338828 0.025657 -0.023582 0.091 Uiso 1 1 calc R . . . .
C01M C 0.4331(6) 0.1763(4) 0.3405(3) 0.0654(17) Uani 1 1 d . . . . .
H6AA H 0.387418 0.136170 0.377757 0.098 Uiso 1 1 calc GR . . . .
HJ H 0.374900 0.207930 0.307351 0.098 Uiso 1 1 calc GR . . . .
HK H 0.456918 0.219395 0.369341 0.098 Uiso 1 1 calc GR . . . .
C01N C 0.5690(7) 0.3911(4) -0.0263(4) 0.0670(18) Uani 1 1 d . . . . .
H7AA H 0.568419 0.404585 -0.079908 0.080 Uiso 1 1 calc R . . . .
C01O C 1.2702(6) 0.1599(4) 0.1201(3) 0.0689(18) Uani 1 1 d . . . . .
H8AA H 1.309089 0.196055 0.144711 0.083 Uiso 1 1 calc R . . . .
C01P C 0.4750(7) 0.3501(4) 0.0204(4) 0.074(2) Uani 1 1 d . . . . .
H9AA H 0.409890 0.334473 -0.000962 0.089 Uiso 1 1 calc R . . . .
C01Q C 1.3448(7) 0.1099(5) 0.0567(4) 0.075(2) Uani 1 1 d . . . . .
H0BA H 1.435745 0.110794 0.038156 0.090 Uiso 1 1 calc R . . . .
C01R C 0.4807(6) 0.4111(4) 0.3591(4) 0.077(2) Uani 1 1 d . . . . .
H1BA H 0.545878 0.354897 0.355166 0.116 Uiso 1 1 calc GR . . . .
HL H 0.403126 0.402902 0.342466 0.116 Uiso 1 1 calc GR . . . .
HM H 0.454263 0.429978 0.413459 0.116 Uiso 1 1 calc GR . . . .
C01S C 0.537(3) 0.0674(19) 0.2306(14) 0.042(6) Uani 0.3 1 d . . P C 1
H2BA H 0.499625 0.017186 0.257001 0.063 Uiso 0.3 1 calc GR . P C 1
HN H 0.622259 0.044822 0.195045 0.063 Uiso 0.3 1 calc GR . P C 1
HO H 0.476644 0.103327 0.200595 0.063 Uiso 0.3 1 calc GR . P C 1
C0AA C 0.5099(18) 0.0499(12) 0.2563(10) 0.116(7) Uani 0.7 1 d . U P C 2
H0AB H 0.469353 0.013088 0.299322 0.175 Uiso 0.7 1 calc GR . P C 2
H0AC H 0.585851 0.012719 0.222359 0.175 Uiso 0.7 1 calc GR . P C 2
H0AD H 0.445128 0.077523 0.225788 0.175 Uiso 0.7 1 calc GR . P C 2

loop_
_atom_site_aniso_label
_atom_site_aniso_U_11
_atom_site_aniso_U_22
_atom_site_aniso_U_33
_atom_site_aniso_U_23
_atom_site_aniso_U_13
_atom_site_aniso_U_12
Co1 0.0433(4) 0.0091(3) 0.0291(3) 0.0010(2) -0.0076(3) -0.0068(3)
K1 0.0376(6) 0.0351(6) 0.0328(5) -0.0005(4) -0.0128(4) -0.0041(5)
Si2 0.0605(9) 0.0123(7) 0.0269(6) 0.0002(5) -0.0167(6) -0.0044(6)
Si1 0.0470(9) 0.0165(7) 0.0364(7) 0.0033(5) -0.0042(6) -0.0053(6)
N2 0.034(2) 0.0112(19) 0.0241(17) 0.0035(13) -0.0135(15) -0.0057(16)
O006 0.051(2) 0.032(2) 0.0406(18) -0.0015(14) -0.0223(15) -0.0040(17)
O007 0.046(2) 0.031(2) 0.0508(19) 0.0006(15) -0.0215(16) -0.0148(16)
O008 0.046(2) 0.040(2) 0.0418(18) -0.0089(15) -0.0185(15) -0.0069(17)
O009 0.053(2) 0.034(2) 0.0344(17) 0.0010(14) -0.0096(15) -0.0185(17)
O00A 0.039(2) 0.047(2) 0.050(2) -0.0018(16) -0.0040(16) -0.0112(17)
O00B 0.056(2) 0.045(2) 0.0363(18) 0.0044(15) -0.0134(16) -0.0078(19)
N1 0.037(2) 0.014(2) 0.037(2) -0.0017(15) -0.0053(16) -0.0080(17)
C00D 0.031(3) 0.017(2) 0.031(2) -0.0023(17) -0.0120(19) -0.004(2)
C00E 0.033(3) 0.011(2) 0.026(2) -0.0056(16) -0.0121(18) -0.0032(19)
C00F 0.033(3) 0.020(2) 0.040(2) -0.0002(18) -0.015(2) -0.013(2)
C00G 0.039(3) 0.014(2) 0.045(3) 0.0040(19) -0.009(2) -0.006(2)
C00H 0.039(3) 0.013(2) 0.044(3) -0.0027(19) -0.012(2) -0.006(2)
C00I 0.039(3) 0.024(3) 0.030(2) 0.0019(18) -0.013(2) 0.002(2)
C00J 0.043(3) 0.012(2) 0.037(2) 0.0025(18) -0.007(2) -0.006(2)
C00K 0.034(3) 0.036(3) 0.033(2) 0.0043(19) -0.016(2) -0.009(2)
C00L 0.038(3) 0.033(3) 0.051(3) -0.018(2) -0.009(2) -0.002(2)
C2 0.067(4) 0.018(3) 0.028(2) 0.0032(18) -0.003(2) -0.008(2)
C00N 0.077(4) 0.020(3) 0.033(2) -0.0005(19) -0.021(2) -0.009(3)
C00O 0.058(4) 0.022(3) 0.049(3) -0.005(2) -0.020(3) -0.014(3)
C00P 0.037(3) 0.029(3) 0.042(3) 0.000(2) -0.003(2) -0.019(2)
C00Q 0.065(4) 0.036(3) 0.047(3) -0.003(2) -0.028(3) 0.002(3)
C1 0.059(4) 0.014(2) 0.041(3) -0.0022(19) -0.009(2) -0.002(2)
C00S 0.057(4) 0.018(3) 0.036(2) 0.0083(19) -0.011(2) -0.009(2)
C00T 0.042(3) 0.024(3) 0.049(3) -0.010(2) -0.010(2) -0.003(2)
C00U 0.041(3) 0.018(3) 0.058(3) 0.006(2) -0.010(2) -0.006(2)
C00V 0.045(3) 0.028(3) 0.068(3) -0.002(2) -0.013(3) -0.018(2)
C00W 0.048(3) 0.026(3) 0.057(3) 0.004(2) -0.019(3) -0.016(2)
C00X 0.052(4) 0.023(3) 0.069(3) -0.002(2) -0.037(3) -0.008(2)
C00Y 0.058(4) 0.038(3) 0.053(3) 0.003(2) 0.009(3) -0.019(3)
C00Z 0.066(4) 0.041(3) 0.030(2) 0.003(2) -0.018(2) -0.005(3)
C010 0.052(3) 0.026(3) 0.051(3) 0.003(2) -0.007(2) -0.006(2)
C011 0.062(4) 0.064(4) 0.042(3) -0.005(3) -0.003(3) -0.045(3)
C012 0.050(3) 0.040(3) 0.047(3) 0.007(2) -0.001(2) -0.007(3)
C013 0.082(4) 0.023(3) 0.034(3) -0.001(2) -0.030(3) 0.002(3)
C014 0.058(4) 0.036(3) 0.052(3) -0.009(2) -0.017(3) -0.012(3)
C015 0.065(4) 0.037(3) 0.042(3) -0.003(2) -0.028(3) -0.006(3)
C016 0.046(4) 0.050(4) 0.063(4) -0.005(3) 0.008(3) -0.015(3)
C017 0.037(3) 0.043(3) 0.060(3) 0.006(2) -0.025(2) -0.014(3)
C018 0.069(4) 0.037(3) 0.044(3) -0.004(2) -0.016(3) 0.006(3)
C019 0.061(4) 0.055(4) 0.049(3) 0.004(3) 0.000(3) -0.021(3)
C01A 0.080(4) 0.047(4) 0.048(3) 0.010(2) -0.021(3) -0.037(3)
C01B 0.046(3) 0.030(3) 0.058(3) -0.003(2) -0.019(3) -0.015(3)
C01C 0.084(5) 0.045(4) 0.032(3) 0.003(2) -0.003(3) -0.005(3)
C01D 0.042(4) 0.046(4) 0.087(4) -0.030(3) -0.022(3) 0.002(3)
C01E 0.050(4) 0.035(3) 0.075(4) 0.017(3) -0.006(3) -0.011(3)
C01F 0.051(4) 0.049(4) 0.068(4) -0.008(3) -0.027(3) -0.020(3)
C01G 0.037(3) 0.049(4) 0.073(4) -0.002(3) -0.018(3) -0.017(3)
C01H 0.048(4) 0.041(4) 0.071(4) 0.014(3) -0.008(3) 0.001(3)
C01I 0.069(4) 0.054(4) 0.028(3) 0.002(2) -0.016(3) 0.002(3)
C01J 0.072(5) 0.042(4) 0.089(5) -0.017(3) -0.029(4) -0.014(3)
C01K 0.056(4) 0.051(4) 0.066(4) 0.009(3) -0.021(3) -0.006(3)
C01L 0.083(5) 0.074(5) 0.043(3) 0.000(3) 0.017(3) 0.006(4)
C01M 0.062(4) 0.045(4) 0.097(4) 0.002(3) -0.050(4) 0.007(3)
C01N 0.087(5) 0.053(4) 0.058(4) -0.019(3) -0.035(4) 0.016(4)
C01O 0.073(5) 0.065(5) 0.063(4) 0.008(3) 0.003(3) -0.026(4)
C01P 0.079(5) 0.057(5) 0.096(5) -0.036(4) -0.050(4) 0.011(4)
C01Q 0.069(5) 0.081(5) 0.057(4) 0.025(4) 0.012(3) -0.017(4)
C01R 0.079(5) 0.055(4) 0.123(5) 0.041(4) -0.062(4) -0.040(4)
C01S 0.063(15) 0.033(12) 0.026(9) 0.010(8) -0.007(9) -0.007(11)
C0AA 0.104(12) 0.119(12) 0.165(14) -0.041(10) -0.116(11) 0.005(9)

loop_
_atom_type_symbol
_atom_type_description
_atom_type_scat_dispersion_real
_atom_type_scat_dispersion_imag
_atom_type_scat_source
C C 0.0033 0.0016 'International Tables Vol C Tables 4.2.6.8 and 6.1.1.4'
H H 0.0000 0.0000 'International Tables Vol C Tables 4.2.6.8 and 6.1.1.4'
Co Co 0.3494 0.9721 'International Tables Vol C Tables 4.2.6.8 and 6.1.1.4'
K K 0.2009 0.2494 'International Tables Vol C Tables 4.2.6.8 and 6.1.1.4'
N N 0.0061 0.0033 'International Tables Vol C Tables 4.2.6.8 and 6.1.1.4'
O O 0.0106 0.0060 'International Tables Vol C Tables 4.2.6.8 and 6.1.1.4'
Si Si 0.0817 0.0704 'International Tables Vol C Tables 4.2.6.8 and 6.1.1.4'

loop_
_geom_angle_atom_site_label_1
_geom_angle_atom_site_label_2
_geom_angle_atom_site_label_3
_geom_angle
_geom_angle_site_symmetry_1
_geom_angle_site_symmetry_3
_geom_angle_publ_flag
N1 Co1 N2 172.55(13) . . ?
O006 K1 O007 59.08(9) . . ?
O006 K1 O008 175.47(10) . . ?
O008 K1 O007 120.30(10) . . ?
O009 K1 O006 118.46(10) . . ?
O009 K1 O007 60.37(9) . . ?
O009 K1 O008 60.24(10) . . ?
O009 K1 O00A 119.72(10) . . ?
O009 K1 O00B 178.35(11) . . ?
O00A K1 O006 119.55(10) . . ?
O00A K1 O007 174.90(11) . . ?
O00A K1 O008 60.61(10) . . ?
O00B K1 O006 60.95(10) . . ?
O00B K1 O007 118.73(10) . . ?
O00B K1 O008 120.49(11) . . ?
O00B K1 O00A 61.32(10) . . ?
N2 Si2 C2 113.17(19) . . ?
N2 Si2 C00N 110.56(18) . . ?
N2 Si2 C013 112.98(19) . . ?
C00N Si2 C2 106.0(2) . . ?
C00N Si2 C013 108.5(2) . . ?
C013 Si2 C2 105.2(2) . . ?
N1 Si1 C1 111.34(19) . . ?
N1 Si1 C010 110.15(19) . . ?
N1 Si1 C012 113.8(2) . . ?
C010 Si1 C1 107.1(2) . . ?
C010 Si1 C012 108.6(2) . . ?
C012 Si1 C1 105.5(2) . . ?
Si2 N2 Co1 113.35(16) . . ?
C00E N2 Co1 124.8(2) . . ?
C00E N2 Si2 121.8(3) . . ?
C00Q O006 K1 113.4(3) . . ?
C00Q O006 C00X 112.8(4) . . ?
C00X O006 K1 118.6(3) . . ?
C011 O007 K1 113.7(3) . . ?
C01B O007 K1 113.7(3) . . ?
C01B O007 C011 112.8(4) . . ?
C015 O008 K1 113.8(3) . . ?
C015 O008 C01F 112.4(4) . . ?
C01F O008 K1 113.0(3) . . ?
C00Z O009 K1 116.3(3) . . ?
C01A O009 K1 114.3(3) . . ?
C01A O009 C00Z 112.7(4) . . ?
C016 O00A K1 114.4(3) . . ?
C01G O00A K1 116.9(3) . . ?
C01G O00A C016 112.6(4) . . ?
C019 O00B K1 115.8(3) . . ?
C019 O00B C01I 112.1(4) . . ?
C01I O00B K1 116.7(3) . . ?
Si1 N1 Co1 117.39(18) . . ?
C00J N1 Co1 120.0(3) . . ?
C00J N1 Si1 122.2(3) . . ?
C00E C00D C00K 120.9(4) . . ?
C00I C00D C00E 120.3(4) . . ?
C00I C00D C00K 118.8(4) . . ?
C00D C00E N2 121.0(4) . . ?
C00D C00E C00F 118.1(4) . . ?
C00F C00E N2 120.9(4) . . ?
C00E C00F C017 121.0(4) . . ?
C00P C00F C00E 119.1(4) . . ?
C00P C00F C017 119.9(4) . . ?
C00J C00G C00U 121.9(4) . . ?
C00W C00G C00J 118.8(4) . . ?
C00W C00G C00U 119.3(4) . . ?
C00J C00H C00L 120.5(4) . . ?
C00T C00H C00J 120.0(4) . . ?
C00T C00H C00L 119.5(4) . . ?
C00D C00I H00I 119.4 . . ?
C00S C00I C00D 121.1(4) . . ?
C00S C00I H00I 119.4 . . ?
N1 C00J C00H 120.2(4) . . ?
C00G C00J N1 121.0(4) . . ?
C00G C00J C00H 118.8(4) . . ?
C00D C00K H00K 107.3 . . ?
C00D C00K C00V 110.9(4) . . ?
C00D C00K C01D 113.8(4) . . ?
C00V C00K H00K 107.3 . . ?
C00V C00K C01D 109.9(4) . . ?
C01D C00K H00K 107.3 . . ?
C00H C00L H00L 106.6 . . ?
C00H C00L C01K 113.8(4) . . ?
C01K C00L H00L 106.6 . . ?
C01R C00L C00H 111.3(4) . . ?
C01R C00L H00L 106.6 . . ?
C01R C00L C01K 111.3(5) . . ?
C00Y C2 Si2 123.5(3) . . ?
C00Y C2 C01C 114.3(5) . . ?
C01C C2 Si2 122.1(4) . . ?
Si2 C00N H00A 109.5 . . ?
Si2 C00N H00B 109.5 . . ?
Si2 C00N H00C 109.5 . . ?
H00A C00N H00B 109.5 . . ?
H00A C00N H00C 109.5 . . ?
H00B C00N H00C 109.5 . . ?
C00T C00O H00O 120.4 . . ?
C00W C00O H00O 120.4 . . ?
C00W C00O C00T 119.1(4) . . ?
C00F C00P H00P 118.9 . . ?
C00S C00P C00F 122.3(4) . . ?
C00S C00P H00P 118.9 . . ?
O006 C00Q H00D 109.9 . . ?
O006 C00Q H00E 109.9 . . ?
O006 C00Q C01I 108.9(4) . . ?
H00D C00Q H00E 108.3 . . ?
C01I C00Q H00D 109.9 . . ?
C01I C00Q H00E 109.9 . . ?
C014 C1 Si1 122.9(4) . . ?
C014 C1 C018 116.4(5) . . ?
C018 C1 Si1 120.6(4) . . ?
C00I C00S H00S 120.4 . . ?
C00P C00S C00I 119.1(4) . . ?
C00P C00S H00S 120.4 . . ?
C00H C00T C00O 121.1(4) . . ?
C00H C00T H00T 119.5 . . ?
C00O C00T H00T 119.5 . . ?
C00G C00U H00U 107.0 . . ?
C00G C00U C01E 111.4(4) . . ?
C00G C00U C01H 113.9(4) . . ?
C01E C00U H00U 107.0 . . ?
C01H C00U H00U 107.0 . . ?
C01H C00U C01E 110.1(4) . . ?
C00K C00V H00F 109.5 . . ?
C00K C00V H00G 109.5 . . ?
C00K C00V H00H 109.5 . . ?
H00F C00V H00G 109.5 . . ?
H00F C00V H00H 109.5 . . ?
H00G C00V H00H 109.5 . . ?
C00G C00W H00W 119.0 . . ?
C00O C00W C00G 122.0(5) . . ?
C00O C00W H00W 119.0 . . ?
O006 C00X H00J 109.9 . . ?
O006 C00X H00M 109.9 . . ?
O006 C00X C01B 109.1(4) . . ?
H00J C00X H00M 108.3 . . ?
C01B C00X H00J 109.9 . . ?
C01B C00X H00M 109.9 . . ?
C2 C00Y H00Y 118.6 . . ?
C01O C00Y C2 122.8(5) . . ?
C01O C00Y H00Y 118.6 . . ?
O009 C00Z H00N 110.2 . . ?
O009 C00Z H00Q 110.2 . . ?
O009 C00Z C015 107.5(4) . . ?
H00N C00Z H00Q 108.5 . . ?
C015 C00Z H00N 110.2 . . ?
C015 C00Z H00Q 110.2 . . ?
Si1 C010 H01A 109.5 . . ?
Si1 C010 H01B 109.5 . . ?
Si1 C010 H01C 109.5 . . ?
H01A C010 H01B 109.5 . . ?
H01A C010 H01C 109.5 . . ?
H01B C010 H01C 109.5 . . ?
O007 C011 H01D 110.0 . . ?
O007 C011 H01E 110.0 . . ?
O007 C011 C01A 108.4(4) . . ?
H01D C011 H01E 108.4 . . ?
C01A C011 H01D 110.0 . . ?
C01A C011 H01E 110.0 . . ?
Si1 C012 H01F 109.5 . . ?
Si1 C012 H01G 109.5 . . ?
Si1 C012 H01H 109.5 . . ?
H01F C012 H01G 109.5 . . ?
H01F C012 H01H 109.5 . . ?
H01G C012 H01H 109.5 . . ?
Si2 C013 H01I 109.5 . . ?
Si2 C013 H01J 109.5 . . ?
Si2 C013 H01K 109.5 . . ?
H01I C013 H01J 109.5 . . ?
H01I C013 H01K 109.5 . . ?
H01J C013 H01K 109.5 . . ?
C1 C014 H014 118.9 . . ?
C1 C014 C01J 122.2(5) . . ?
C01J C014 H014 118.9 . . ?
O008 C015 C00Z 108.6(4) . . ?
O008 C015 H01L 110.0 . . ?
O008 C015 H01M 110.0 . . ?
C00Z C015 H01L 110.0 . . ?
C00Z C015 H01M 110.0 . . ?
H01L C015 H01M 108.3 . . ?
O00A C016 H01N 109.9 . . ?
O00A C016 H01O 109.9 . . ?
O00A C016 C019 108.8(4) . . ?
H01N C016 H01O 108.3 . . ?
C019 C016 H01N 109.9 . . ?
C019 C016 H01O 109.9 . . ?
C00F C017 H017 102.9 . . ?
C00F C017 H01P 109.7 . . ?
C00F C017 C0AA 108.9(8) . . ?
C01M C017 C00F 113.3(4) . . ?
C01M C017 H017 102.9 . . ?
C01M C017 H01P 109.7 . . ?
C01M C017 C0AA 105.2(8) . . ?
C01S C017 C00F 115.7(13) . . ?
C01S C017 H017 102.9 . . ?
C01S C017 C01M 116.5(14) . . ?
C0AA C017 H01P 109.7 . . ?
C1 C018 H018 119.0 . . ?
C01N C018 C1 122.1(6) . . ?
C01N C018 H018 119.0 . . ?
O00B C019 C016 110.9(4) . . ?
O00B C019 H01Q 109.5 . . ?
O00B C019 H01R 109.5 . . ?
C016 C019 H01Q 109.5 . . ?
C016 C019 H01R 109.5 . . ?
H01Q C019 H01R 108.1 . . ?
O009 C01A C011 107.8(4) . . ?
O009 C01A H01S 110.1 . . ?
O009 C01A H01T 110.1 . . ?
C011 C01A H01S 110.1 . . ?
C011 C01A H01T 110.1 . . ?
H01S C01A H01T 108.5 . . ?
O007 C01B C00X 108.9(4) . . ?
O007 C01B H01U 109.9 . . ?
O007 C01B H01V 109.9 . . ?
C00X C01B H01U 109.9 . . ?
C00X C01B H01V 109.9 . . ?
H01U C01B H01V 108.3 . . ?
C2 C01C H01W 117.9 . . ?
C01L C01C C2 124.2(6) . . ?
C01L C01C H01W 117.9 . . ?
K1 C01D H01X 76.6 1_645 . ?
K1 C01D H01Y 82.8 1_645 . ?
K1 C01D H 53.4 1_645 . ?
C00K C01D K1 162.4(3) . 1_645 ?
C00K C01D H01X 109.5 . . ?
C00K C01D H01Y 109.5 . . ?
C00K C01D H 109.5 . . ?
H01X C01D H01Y 109.5 . . ?
H01X C01D H 109.5 . . ?
H01Y C01D H 109.5 . . ?
C00U C01E H01Z 109.5 . . ?
C00U C01E HA 109.5 . . ?
C00U C01E HB 109.5 . . ?
H01Z C01E HA 109.5 . . ?
H01Z C01E HB 109.5 . . ?
HA C01E HB 109.5 . . ?
O008 C01F H01 109.9 . . ?
O008 C01F HC 109.9 . . ?
O008 C01F C01G 108.7(4) . . ?
H01 C01F HC 108.3 . . ?
C01G C01F H01 109.9 . . ?
C01G C01F HC 109.9 . . ?
O00A C01G C01F 109.7(4) . . ?
O00A C01G H0AA 109.7 . . ?
O00A C01G HD 109.7 . . ?
C01F C01G H0AA 109.7 . . ?
C01F C01G HD 109.7 . . ?
H0AA C01G HD 108.2 . . ?
C00U C01H H1AA 109.5 . . ?
C00U C01H HE 109.5 . . ?
C00U C01H HF 109.5 . . ?
H1AA C01H HE 109.5 . . ?
H1AA C01H HF 109.5 . . ?
HE C01H HF 109.5 . . ?
O00B C01I C00Q 109.2(4) . . ?
O00B C01I H2AA 109.8 . . ?
O00B C01I HG 109.8 . . ?
C00Q C01I H2AA 109.8 . . ?
C00Q C01I HG 109.8 . . ?
H2AA C01I HG 108.3 . . ?
C014 C01J H3AA 120.3 . . ?
C01P C01J C014 119.5(6) . . ?
C01P C01J H3AA 120.3 . . ?
C00L C01K H4AA 109.5 . . ?
C00L C01K HH 109.5 . . ?
C00L C01K HI 109.5 . . ?
H4AA C01K HH 109.5 . . ?
H4AA C01K HI 109.5 . . ?
HH C01K HI 109.5 . . ?
C01C C01L H5AA 120.4 . . ?
C01C C01L C01Q 119.2(6) . . ?
C01Q C01L H5AA 120.4 . . ?
C017 C01M H6AA 109.5 . . ?
C017 C01M HJ 109.5 . . ?
C017 C01M HK 109.5 . . ?
H6AA C01M HJ 109.5 . . ?
H6AA C01M HK 109.5 . . ?
HJ C01M HK 109.5 . . ?
C018 C01N H7AA 120.0 . . ?
C01P C01N C018 119.9(6) . . ?
C01P C01N H7AA 120.0 . . ?
C00Y C01O H8AA 120.5 . . ?
C00Y C01O C01Q 119.1(6) . . ?
C01Q C01O H8AA 120.5 . . ?
C01J C01P H9AA 120.0 . . ?
C01N C01P C01J 119.9(6) . . ?
C01N C01P H9AA 120.0 . . ?
C01L C01Q C01O 120.4(6) . . ?
C01L C01Q H0BA 119.8 . . ?
C01O C01Q H0BA 119.8 . . ?
C00L C01R H1BA 109.5 . . ?
C00L C01R HL 109.5 . . ?
C00L C01R HM 109.5 . . ?
H1BA C01R HL 109.5 . . ?
H1BA C01R HM 109.5 . . ?
HL C01R HM 109.5 . . ?
C017 C01S H2BA 109.5 . . ?
C017 C01S HN 109.5 . . ?
C017 C01S HO 109.5 . . ?
H2BA C01S HN 109.5 . . ?
H2BA C01S HO 109.5 . . ?
HN C01S HO 109.5 . . ?
C017 C0AA H0AB 109.5 . . ?
C017 C0AA H0AC 109.5 . . ?
C017 C0AA H0AD 109.5 . . ?
H0AB C0AA H0AC 109.5 . . ?
H0AB C0AA H0AD 109.5 . . ?
H0AC C0AA H0AD 109.5 . . ?

loop_
_geom_bond_atom_site_label_1
_geom_bond_atom_site_label_2
_geom_bond_distance
_geom_bond_site_symmetry_2
_geom_bond_publ_flag
Co1 N2 1.883(3) . ?
Co1 N1 1.881(3) . ?
K1 O006 2.781(3) . ?
K1 O007 2.805(3) . ?
K1 O008 2.796(3) . ?
K1 O009 2.736(3) . ?
K1 O00A 2.756(3) . ?
K1 O00B 2.742(3) . ?
Si2 N2 1.700(3) . ?
Si2 C2 1.880(5) . ?
Si2 C00N 1.868(5) . ?
Si2 C013 1.873(4) . ?
Si1 N1 1.710(4) . ?
Si1 C1 1.883(5) . ?
Si1 C010 1.879(5) . ?
Si1 C012 1.883(5) . ?
N2 C00E 1.414(5) . ?
O006 C00Q 1.415(5) . ?
O006 C00X 1.415(6) . ?
O007 C011 1.427(5) . ?
O007 C01B 1.416(5) . ?
O008 C015 1.421(5) . ?
O008 C01F 1.430(6) . ?
O009 C00Z 1.431(6) . ?
O009 C01A 1.413(6) . ?
O00A C016 1.440(5) . ?
O00A C01G 1.398(6) . ?
O00B C019 1.408(6) . ?
O00B C01I 1.438(6) . ?
N1 C00J 1.411(5) . ?
C00D C00E 1.406(6) . ?
C00D C00I 1.388(6) . ?
C00D C00K 1.513(6) . ?
C00E C00F 1.410(6) . ?
C00F C00P 1.392(6) . ?
C00F C017 1.521(6) . ?
C00G C00J 1.408(6) . ?
C00G C00U 1.515(6) . ?
C00G C00W 1.398(6) . ?
C00H C00J 1.418(6) . ?
C00H C00L 1.515(6) . ?
C00H C00T 1.381(6) . ?
C00I H00I 0.9500 . ?
C00I C00S 1.368(6) . ?
C00K H00K 1.0000 . ?
C00K C00V 1.519(6) . ?
C00K C01D 1.524(7) . ?
C00L H00L 1.0000 . ?
C00L C01K 1.526(7) . ?
C00L C01R 1.490(7) . ?
C2 C00Y 1.401(7) . ?
C2 C01C 1.402(6) . ?
C00N H00A 0.9800 . ?
C00N H00B 0.9800 . ?
C00N H00C 0.9800 . ?
C00O H00O 0.9500 . ?
C00O C00T 1.383(6) . ?
C00O C00W 1.373(7) . ?
C00P H00P 0.9500 . ?
C00P C00S 1.360(6) . ?
C00Q H00D 0.9900 . ?
C00Q H00E 0.9900 . ?
C00Q C01I 1.492(7) . ?
C1 C014 1.382(7) . ?
C1 C018 1.401(6) . ?
C00S H00S 0.9500 . ?
C00T H00T 0.9500 . ?
C00U H00U 1.0000 . ?
C00U C01E 1.537(6) . ?
C00U C01H 1.530(7) . ?
C00V H00F 0.9800 . ?
C00V H00G 0.9800 . ?
C00V H00H 0.9800 . ?
C00W H00W 0.9500 . ?
C00X H00J 0.9900 . ?
C00X H00M 0.9900 . ?
C00X C01B 1.466(6) . ?
C00Y H00Y 0.9500 . ?
C00Y C01O 1.382(7) . ?
C00Z H00N 0.9900 . ?
C00Z H00Q 0.9900 . ?
C00Z C015 1.473(7) . ?
C010 H01A 0.9800 . ?
C010 H01B 0.9800 . ?
C010 H01C 0.9800 . ?
C011 H01D 0.9900 . ?
C011 H01E 0.9900 . ?
C011 C01A 1.468(7) . ?
C012 H01F 0.9800 . ?
C012 H01G 0.9800 . ?
C012 H01H 0.9800 . ?
C013 H01I 0.9800 . ?
C013 H01J 0.9800 . ?
C013 H01K 0.9800 . ?
C014 H014 0.9500 . ?
C014 C01J 1.393(7) . ?
C015 H01L 0.9900 . ?
C015 H01M 0.9900 . ?
C016 H01N 0.9900 . ?
C016 H01O 0.9900 . ?
C016 C019 1.480(7) . ?
C017 H017 1.0000 . ?
C017 H01P 1.0000 . ?
C017 C01M 1.503(7) . ?
C017 C01S 1.49(3) . ?
C017 C0AA 1.543(17) . ?
C018 H018 0.9500 . ?
C018 C01N 1.385(8) . ?
C019 H01Q 0.9900 . ?
C019 H01R 0.9900 . ?
C01A H01S 0.9900 . ?
C01A H01T 0.9900 . ?
C01B H01U 0.9900 . ?
C01B H01V 0.9900 . ?
C01C H01W 0.9500 . ?
C01C C01L 1.361(8) . ?
C01D H01X 0.9800 . ?
C01D H01Y 0.9800 . ?
C01D H 0.9800 . ?
C01E H01Z 0.9800 . ?
C01E HA 0.9800 . ?
C01E HB 0.9800 . ?
C01F H01 0.9900 . ?
C01F HC 0.9900 . ?
C01F C01G 1.493(7) . ?
C01G H0AA 0.9900 . ?
C01G HD 0.9900 . ?
C01H H1AA 0.9800 . ?
C01H HE 0.9800 . ?
C01H HF 0.9800 . ?
C01I H2AA 0.9900 . ?
C01I HG 0.9900 . ?
C01J H3AA 0.9500 . ?
C01J C01P 1.385(8) . ?
C01K H4AA 0.9800 . ?
C01K HH 0.9800 . ?
C01K HI 0.9800 . ?
C01L H5AA 0.9500 . ?
C01L C01Q 1.366(9) . ?
C01M H6AA 0.9800 . ?
C01M HJ 0.9800 . ?
C01M HK 0.9800 . ?
C01N H7AA 0.9500 . ?
C01N C01P 1.369(9) . ?
C01O H8AA 0.9500 . ?
C01O C01Q 1.385(8) . ?
C01P H9AA 0.9500 . ?
C01Q H0BA 0.9500 . ?
C01R H1BA 0.9800 . ?
C01R HL 0.9800 . ?
C01R HM 0.9800 . ?
C01S H2BA 0.9800 . ?
C01S HN 0.9800 . ?
C01S HO 0.9800 . ?
C0AA H0AB 0.9800 . ?
C0AA H0AC 0.9800 . ?
C0AA H0AD 0.9800 . ?
